data_2014387
loop_
_publ_author_name
'Quesada, Antonio'
'DaSilva, Jacqueline A.'
'Squella, Juan A.'
'Wardell, James L.'
'Low, John N.'
'Glidewell, Christopher'

_publ_section_title
;
 Hydrogen-bonded supramolecular structures of three related
 4-(5-nitro-2-furyl)-1,4-dihydropyridines
;
_journal_coeditor_code SK1887
_journal_issue 1
_journal_name_full 'Acta Crystallographica Section C'
_journal_page_first o8
_journal_page_last o12
_journal_paper_doi 10.1107/S0108270105037753
_journal_volume 62
_journal_year 2006
_chemical_formula_iupac 'C17 H20 N2 O7'
_chemical_formula_moiety 'C17 H20 N2 O7'
_chemical_formula_sum 'C17 H20 N2 O7'
_chemical_formula_weight 364.35
_chemical_name_systematic
;
diethyl
2,6-dimethyl-4-(5-nitro-2-furyl)-1,4-dihydropyridine-3,5-dicarboxylate
;
_space_group_IT_number 14
_symmetry_cell_setting monoclinic
_symmetry_space_group_name_Hall '-P 2ybc'
_symmetry_space_group_name_H-M 'P 1 21/c 1'
_atom_sites_solution_hydrogens geom
_atom_sites_solution_primary direct
_atom_sites_solution_secondary difmap
_cell_angle_alpha 90.00
_cell_angle_beta 105.760(2)
_cell_angle_gamma 90.00
_cell_formula_units_Z 4
_cell_length_a 8.0511(2)
_cell_length_b 15.173(4)
_cell_length_c 14.470(4)
_cell_measurement_reflns_used 3898
_cell_measurement_temperature 120(2)
_cell_measurement_theta_max 27.50
_cell_measurement_theta_min 2.93
_cell_volume 1701.2(7)
_computing_cell_refinement 'DENZO (Otwinowski & Minor, 1997) and COLLECT'
_computing_data_collection 'COLLECT (Nonius, 1999)'
_computing_data_reduction 'DENZO and COLLECT'
_computing_molecular_graphics 'PLATON (Spek, 2003)'
_computing_publication_material 'SHELXL97 and PRPKAPPA (Ferguson, 1999)'
_computing_structure_refinement 'OSCAIL and SHELXL97 (Sheldrick, 1997)'
_computing_structure_solution 'OSCAIL (McArdle, 2003) and SHELXS97 (Sheldrick, 1997)'
_diffrn_ambient_temperature 120(2)
_diffrn_detector_area_resol_mean 9.091
_diffrn_measured_fraction_theta_full 0.997
_diffrn_measured_fraction_theta_max 0.997
_diffrn_measurement_device_type 'Nonius KappaCCD area-detector'
_diffrn_measurement_method '\f and \w'
_diffrn_radiation_monochromator graphite
_diffrn_radiation_source 'Bruker Nonius FR91 rotating anode'
_diffrn_radiation_type 'Mo K\a'
_diffrn_radiation_wavelength 0.71073
_diffrn_reflns_av_R_equivalents 0.0469
_diffrn_reflns_av_sigmaI/netI 0.0444
_diffrn_reflns_limit_h_max 7
_diffrn_reflns_limit_h_min -10
_diffrn_reflns_limit_k_max 19
_diffrn_reflns_limit_k_min -19
_diffrn_reflns_limit_l_max 18
_diffrn_reflns_limit_l_min -18
_diffrn_reflns_number 17840
_diffrn_reflns_theta_full 27.50
_diffrn_reflns_theta_max 27.50
_diffrn_reflns_theta_min 2.93
_diffrn_standards_decay_% 0
_exptl_absorpt_coefficient_mu 0.112
_exptl_absorpt_correction_T_max 0.993
_exptl_absorpt_correction_T_min 0.969
_exptl_absorpt_correction_type multi-scan
_exptl_absorpt_process_details '(SADABS; Sheldrick, 2003)'
_exptl_crystal_colour yellow
_exptl_crystal_density_diffrn 1.423
_exptl_crystal_density_method 'not measured'
_exptl_crystal_description plate
_exptl_crystal_F_000 768
_exptl_crystal_size_max 0.26
_exptl_crystal_size_mid 0.22
_exptl_crystal_size_min 0.06
_refine_diff_density_max 0.424
_refine_diff_density_min -0.370
_refine_ls_extinction_method none
_refine_ls_goodness_of_fit_ref 1.062
_refine_ls_hydrogen_treatment constr
_refine_ls_matrix_type full
_refine_ls_number_parameters 239
_refine_ls_number_reflns 3898
_refine_ls_number_restraints 0
_refine_ls_restrained_S_all 1.062
_refine_ls_R_factor_all 0.0626
_refine_ls_R_factor_gt 0.0465
_refine_ls_shift/su_max 0.001
_refine_ls_shift/su_mean 0.000
_refine_ls_structure_factor_coef Fsqd
_refine_ls_weighting_details 'w = 1/[\s^2^(Fo^2^)+(0.0587P)^2^+0.8476P] where P=(Fo^2^+2Fc^2^)/3'
_refine_ls_weighting_scheme calc
_refine_ls_wR_factor_gt 0.1180
_refine_ls_wR_factor_ref 0.1275
_reflns_number_gt 3073
_reflns_number_total 3898
_reflns_threshold_expression I>2\s(I)
_cod_data_source_file sk1887.cif
_cod_data_source_block II
_cod_original_sg_symbol_H-M 'P 21/c'
_cod_database_code 2014387
_cod_database_fobs_code 2014387

loop_
_symmetry_equiv_pos_as_xyz
'x, y, z'
'-x, y+1/2, -z+1/2'
'-x, -y, -z'
'x, -y+1/2, z+1/2'

loop_
_atom_site_label
_atom_site_fract_x
_atom_site_fract_y
_atom_site_fract_z
_atom_site_U_iso_or_equiv
_atom_site_adp_type
_atom_site_calc_flag
_atom_site_refinement_flags
_atom_site_occupancy
_atom_site_disorder_assembly
_atom_site_disorder_group
_atom_site_type_symbol
O31 0.51174(15) 0.19208(8) 0.39397(8) 0.0203(3) Uani d . 1 . . O
O32 0.38877(15) 0.11796(7) 0.49219(8) 0.0174(3) Uani d . 1 . . O
O42 0.80303(15) 0.31933(7) 0.39983(8) 0.0165(3) Uani d . 1 . . O
O431 0.90638(17) 0.34441(8) 0.24520(9) 0.0254(3) Uani d . 1 . . O
O432 1.11994(18) 0.25194(9) 0.29460(10) 0.0297(3) Uani d . 1 . . O
O51 0.77729(19) 0.55027(8) 0.61859(9) 0.0316(3) Uani d . 1 . . O
O52 0.73600(15) 0.48699(7) 0.47419(8) 0.0194(3) Uani d . 1 . . O
N1 0.60132(19) 0.30689(9) 0.70679(10) 0.0186(3) Uani d . 1 . . N
N43 0.99410(19) 0.29324(10) 0.30501(10) 0.0206(3) Uani d . 1 . . N
C2 0.5338(2) 0.24179(10) 0.64101(11) 0.0155(3) Uani d . 1 . . C
C3 0.5438(2) 0.25016(10) 0.54904(11) 0.0147(3) Uani d . 1 . . C
C4 0.6314(2) 0.32908(10) 0.51643(11) 0.0152(3) Uani d . 1 . . C
C5 0.6769(2) 0.40033(10) 0.59366(11) 0.0156(3) Uani d . 1 . . C
C6 0.6669(2) 0.38535(11) 0.68400(12) 0.0176(4) Uani d . 1 . . C
C21 0.4572(2) 0.16731(11) 0.68472(12) 0.0211(4) Uani d . 1 . . C
C31 0.4822(2) 0.18551(10) 0.47192(11) 0.0149(3) Uani d . 1 . . C
C32 0.3187(2) 0.05729(11) 0.41336(12) 0.0206(4) Uani d . 1 . . C
C33 0.2033(2) -0.00630(12) 0.44639(13) 0.0255(4) Uani d . 1 . . C
C41 0.7893(2) 0.29747(10) 0.48935(11) 0.0154(3) Uani d . 1 . . C
C43 0.9483(2) 0.27909(11) 0.39198(12) 0.0175(3) Uani d . 1 . . C
C44 1.0287(2) 0.23332(11) 0.47184(12) 0.0192(4) Uani d . 1 . . C
C45 0.9246(2) 0.24588(10) 0.53550(12) 0.0177(3) Uani d . 1 . . C
C51 0.7346(2) 0.48642(11) 0.56723(12) 0.0185(3) Uani d . 1 . . C
C52 0.8006(2) 0.56725(11) 0.44191(12) 0.0205(4) Uani d . 1 . . C
C53 0.7937(3) 0.55517(12) 0.33795(13) 0.0270(4) Uani d . 1 . . C
C61 0.7228(3) 0.44752(12) 0.76791(12) 0.0257(4) Uani d . 1 . . C
H1 0.6024 0.2981 0.7657 0.022 Uiso d R 1 . . H
H12A 0.3331 0.1636 0.6537 0.032 Uiso calc R 1 . . H
H12B 0.4761 0.1781 0.7536 0.032 Uiso calc R 1 . . H
H12C 0.5127 0.1118 0.6754 0.032 Uiso calc R 1 . . H
H13A 0.4133 0.0252 0.3963 0.025 Uiso calc R 1 . . H
H13B 0.2520 0.0900 0.3561 0.025 Uiso calc R 1 . . H
H14 0.5495 0.3549 0.4580 0.018 Uiso calc R 1 . . H
H33A 0.2712 -0.0389 0.5025 0.038 Uiso calc R 1 . . H
H33B 0.1526 -0.0478 0.3945 0.038 Uiso calc R 1 . . H
H33C 0.1111 0.0263 0.4637 0.038 Uiso calc R 1 . . H
H44 1.1322 0.2000 0.4828 0.023 Uiso calc R 1 . . H
H45 0.9454 0.2226 0.5986 0.021 Uiso calc R 1 . . H
H52A 0.9208 0.5784 0.4801 0.025 Uiso calc R 1 . . H
H52B 0.7286 0.6181 0.4497 0.025 Uiso calc R 1 . . H
H52C 0.8662 0.5050 0.3312 0.040 Uiso calc R 1 . . H
H52D 0.8362 0.6086 0.3139 0.040 Uiso calc R 1 . . H
H52E 0.6743 0.5440 0.3009 0.040 Uiso calc R 1 . . H
H61A 0.8443 0.4633 0.7773 0.039 Uiso calc R 1 . . H
H61B 0.7086 0.4188 0.8260 0.039 Uiso calc R 1 . . H
H61C 0.6518 0.5009 0.7550 0.039 Uiso calc R 1 . . H

loop_
_atom_site_aniso_label
_atom_site_aniso_U_11
_atom_site_aniso_U_22
_atom_site_aniso_U_33
_atom_site_aniso_U_12
_atom_site_aniso_U_13
_atom_site_aniso_U_23
O31 0.0246(7) 0.0232(6) 0.0153(6) -0.0031(5) 0.0091(5) -0.0019(5)
O32 0.0207(6) 0.0170(6) 0.0160(6) -0.0041(5) 0.0074(5) -0.0027(4)
O431 0.0309(7) 0.0283(7) 0.0186(6) 0.0012(6) 0.0094(5) 0.0033(5)
O432 0.0319(8) 0.0331(7) 0.0309(7) 0.0066(6) 0.0200(6) -0.0011(6)
O51 0.0504(9) 0.0212(7) 0.0264(7) -0.0119(6) 0.0161(6) -0.0065(5)
O52 0.0263(7) 0.0151(6) 0.0183(6) -0.0046(5) 0.0087(5) -0.0003(4)
N1 0.0259(8) 0.0193(7) 0.0128(6) -0.0024(6) 0.0088(6) -0.0022(5)
N43 0.0238(8) 0.0219(7) 0.0192(7) -0.0033(6) 0.0110(6) -0.0038(6)
C2 0.0155(8) 0.0145(7) 0.0174(8) 0.0010(6) 0.0059(6) -0.0007(6)
C3 0.0137(8) 0.0149(7) 0.0165(8) 0.0005(6) 0.0060(6) -0.0007(6)
C4 0.0165(8) 0.0156(7) 0.0141(7) -0.0001(6) 0.0054(6) 0.0000(6)
C5 0.0154(8) 0.0145(7) 0.0173(8) 0.0003(6) 0.0050(6) -0.0011(6)
C6 0.0185(9) 0.0164(8) 0.0190(8) -0.0001(6) 0.0070(7) -0.0024(6)
C21 0.0273(10) 0.0214(8) 0.0169(8) -0.0044(7) 0.0097(7) -0.0001(7)
C31 0.0132(8) 0.0160(8) 0.0156(8) 0.0014(6) 0.0041(6) 0.0010(6)
C32 0.0250(9) 0.0191(8) 0.0184(8) -0.0033(7) 0.0069(7) -0.0051(7)
C33 0.0284(10) 0.0224(9) 0.0256(9) -0.0086(7) 0.0071(8) -0.0041(7)
C41 0.0191(8) 0.0153(7) 0.0132(7) -0.0039(6) 0.0068(6) -0.0012(6)
O42 0.0189(6) 0.0177(6) 0.0148(6) 0.0020(5) 0.0079(5) 0.0005(4)
C43 0.0186(8) 0.0179(8) 0.0181(8) -0.0012(6) 0.0086(6) -0.0033(6)
C44 0.0195(9) 0.0182(8) 0.0215(8) 0.0001(7) 0.0081(7) 0.0000(7)
C45 0.0206(9) 0.0175(8) 0.0165(8) -0.0009(6) 0.0075(7) 0.0007(6)
C51 0.0187(8) 0.0179(8) 0.0198(8) 0.0004(7) 0.0069(6) -0.0004(6)
C52 0.0231(9) 0.0146(8) 0.0250(9) -0.0023(7) 0.0085(7) 0.0034(7)
C53 0.0343(11) 0.0246(9) 0.0233(9) -0.0046(8) 0.0100(8) 0.0032(7)
C61 0.0349(11) 0.0242(9) 0.0204(9) -0.0069(8) 0.0115(8) -0.0067(7)

loop_
_atom_type_symbol
_atom_type_description
_atom_type_scat_dispersion_real
_atom_type_scat_dispersion_imag
_atom_type_scat_source
C C 0.0033 0.0016 'International Tables Vol C Tables 4.2.6.8 and 6.1.1.4'
H H 0.0000 0.0000 'International Tables Vol C Tables 4.2.6.8 and 6.1.1.4'
N N 0.0061 0.0033 'International Tables Vol C Tables 4.2.6.8 and 6.1.1.4'
O O 0.0106 0.0060 'International Tables Vol C Tables 4.2.6.8 and 6.1.1.4'

loop_
_geom_angle_atom_site_label_1
_geom_angle_atom_site_label_2
_geom_angle_atom_site_label_3
_geom_angle
_geom_angle_publ_flag
C2 N1 C6 124.01(14) no
C2 N1 H1 118.0 no
C6 N1 H1 118.0 no
C3 C2 N1 119.46(14) no
C3 C2 C21 128.35(15) no
N1 C2 C21 112.19(14) no
C2 C21 H12A 109.5 no
C2 C21 H12B 109.5 no
H12A C21 H12B 109.5 no
C2 C21 H12C 109.5 no
H12A C21 H12C 109.5 no
H12B C21 H12C 109.5 no
C2 C3 C31 125.71(14) no
C2 C3 C4 122.02(14) no
C31 C3 C4 112.22(13) no
O31 C31 O32 121.58(14) no
O31 C31 C3 122.59(15) no
O32 C31 C3 115.83(13) no
C31 O32 C32 115.49(12) no
O32 C32 C33 107.34(13) no
O32 C32 H13A 110.2 no
C33 C32 H13A 110.2 no
O32 C32 H13B 110.2 no
C33 C32 H13B 110.2 no
H13A C32 H13B 108.5 no
C32 C33 H33A 109.5 no
C32 C33 H33B 109.5 no
H33A C33 H33B 109.5 no
C32 C33 H33C 109.5 no
H33A C33 H33C 109.5 no
H33B C33 H33C 109.5 no
C41 C4 C5 111.36(13) no
C41 C4 C3 108.88(13) no
C5 C4 C3 111.59(13) no
C41 C4 H14 108.3 no
C5 C4 H14 108.3 no
C3 C4 H14 108.3 no
C45 C41 O42 110.13(14) no
C45 C41 C4 132.47(15) no
O42 C41 C4 117.33(13) no
C43 O42 C41 105.30(12) no
O42 C43 C44 112.59(14) no
O42 C43 N43 116.42(14) no
C44 C43 N43 130.96(16) no
O431 N43 O432 124.52(14) no
O431 N43 C43 118.71(14) no
O432 N43 C43 116.76(14) no
C43 C44 C45 104.85(15) no
C43 C44 H44 127.6 no
C45 C44 H44 127.6 no
C41 C45 C44 107.12(15) no
C41 C45 H45 126.4 no
C44 C45 H45 126.4 no
C6 C5 C51 120.47(15) no
C6 C5 C4 121.60(14) no
C51 C5 C4 117.93(14) no
C5 C6 N1 120.29(15) no
C5 C6 C61 126.26(15) no
N1 C6 C61 113.46(14) no
O51 C51 O52 121.91(15) no
O51 C51 C5 127.37(16) no
O52 C51 C5 110.72(14) no
C51 O52 C52 115.31(13) no
O52 C52 C53 107.53(14) no
O52 C52 H52A 110.2 no
C53 C52 H52A 110.2 no
O52 C52 H52B 110.2 no
C53 C52 H52B 110.2 no
H52A C52 H52B 108.5 no
C52 C53 H52C 109.5 no
C52 C53 H52D 109.5 no
H52C C53 H52D 109.5 no
C52 C53 H52E 109.5 no
H52C C53 H52E 109.5 no
H52D C53 H52E 109.5 no
C6 C61 H61A 109.5 no
C6 C61 H61B 109.5 no
H61A C61 H61B 109.5 no
C6 C61 H61C 109.5 no
H61A C61 H61C 109.5 no
H61B C61 H61C 109.5 no

loop_
_geom_bond_atom_site_label_1
_geom_bond_atom_site_label_2
_geom_bond_site_symmetry_2
_geom_bond_distance
_geom_bond_publ_flag
N1 C2 . 1.377(2) no
N1 C6 . 1.378(2) no
N1 H1 . 0.8599 no
C2 C3 . 1.361(2) no
C2 C21 . 1.506(2) no
C21 H12A . 0.98 no
C21 H12B . 0.98 no
C21 H12C . 0.98 no
C3 C31 . 1.467(2) no
C3 C4 . 1.528(2) no
C31 O31 . 1.2185(19) no
C31 O32 . 1.3499(19) no
O32 C32 . 1.4551(19) no
C32 C33 . 1.504(2) no
C32 H13A . 0.99 no
C32 H13B . 0.99 no
C33 H33A . 0.98 no
C33 H33B . 0.98 no
C33 H33C . 0.98 no
C4 C41 . 1.507(2) no
C4 C5 . 1.526(2) no
C4 H14 . 1.00 no
C41 C45 . 1.360(2) no
C41 O42 . 1.3703(19) no
O42 C43 . 1.351(2) no
C43 C44 . 1.353(2) no
C43 N43 . 1.420(2) no
N43 O431 . 1.2323(19) no
N43 O432 . 1.2348(19) no
C44 C45 . 1.416(2) no
C44 H44 . 0.95 no
C45 H45 . 0.95 no
C5 C6 . 1.351(2) no
C5 C51 . 1.471(2) no
C6 C61 . 1.507(2) no
C51 O51 . 1.213(2) no
C51 O52 . 1.349(2) no
O52 C52 . 1.4507(19) no
C52 C53 . 1.501(2) no
C52 H52A . 0.99 no
C52 H52B . 0.99 no
C53 H52C . 0.98 no
C53 H52D . 0.98 no
C53 H52E . 0.98 no
C61 H61A . 0.98 no
C61 H61B . 0.98 no
C61 H61C . 0.98 no

loop_
_geom_hbond_atom_site_label_D
_geom_hbond_atom_site_label_H
_geom_hbond_atom_site_label_A
_geom_hbond_site_symmetry_A
_geom_hbond_distance_DH
_geom_hbond_distance_HA
_geom_hbond_distance_DA
_geom_hbond_angle_DHA
_geom_hbond_publ_flag
N1 H1 O31 4_555 0.86 2.18 2.986(2) 157 y
C44 H44 O32 1_655 0.95 2.38 3.330(2) 174 y
C45 H45 O431 4_555 0.95 2.45 3.369(2) 163 y

loop_
_geom_torsion_atom_site_label_1
_geom_torsion_atom_site_label_2
_geom_torsion_atom_site_label_3
_geom_torsion_atom_site_label_4
_geom_torsion
_geom_torsion_publ_flag
C6 N1 C2 C3 5.9(2) no
C6 N1 C2 C21 -174.76(15) no
N1 C2 C3 C31 178.28(15) no
C21 C2 C3 C31 -1.0(3) no
N1 C2 C3 C4 1.3(2) no
C21 C2 C3 C4 -177.98(15) no
C2 C3 C31 O31 -171.65(16) no
C4 C3 C31 O31 5.6(2) no
C2 C3 C31 O32 8.8(2) no
C4 C3 C31 O32 -173.91(13) no
O31 C31 O32 C32 -3.4(2) no
C3 C31 O32 C32 176.18(13) no
C31 O32 C32 C33 -173.60(14) no
C2 C3 C4 C41 114.40(16) no
C31 C3 C4 C41 -62.98(17) no
C2 C3 C4 C5 -8.9(2) no
C31 C3 C4 C5 173.69(13) no
C5 C4 C41 C45 73.2(2) no
C3 C4 C41 C45 -50.3(2) no
C5 C4 C41 O42 -110.41(15) no
C3 C4 C41 O42 126.12(14) no
C45 C41 O42 C43 0.74(17) no
C4 C41 O42 C43 -176.44(13) no
C41 O42 C43 C44 -0.46(18) no
C41 O42 C43 N43 -178.67(13) no
O42 C43 N43 O431 4.1(2) no
C44 C43 N43 O431 -173.70(17) no
O42 C43 N43 O432 -175.20(14) no
C44 C43 N43 O432 7.0(3) no
O42 C43 C44 C45 0.03(19) no
N43 C43 C44 C45 177.90(17) no
O42 C41 C45 C44 -0.73(18) no
C4 C41 C45 C44 175.86(16) no
C43 C44 C45 C41 0.43(18) no
C41 C4 C5 C6 -110.93(17) no
C3 C4 C5 C6 11.0(2) no
C41 C4 C5 C51 68.32(18) no
C3 C4 C5 C51 -169.78(14) no
C51 C5 C6 N1 175.41(15) no
C4 C5 C6 N1 -5.4(2) no
C51 C5 C6 C61 -4.9(3) no
C4 C5 C6 C61 174.35(16) no
C2 N1 C6 C5 -3.8(3) no
C2 N1 C6 C61 176.46(15) no
C6 C5 C51 O51 -0.1(3) no
C4 C5 C51 O51 -179.33(17) no
C6 C5 C51 O52 179.62(15) no
C4 C5 C51 O52 0.4(2) no
O51 C51 O52 C52 3.2(2) no
C5 C51 O52 C52 -176.55(13) no
C51 O52 C52 C53 179.52(14) no

loop_
_cod_related_entry_id
_cod_related_entry_database
_cod_related_entry_code
1 ChemSpider 899995
